data_4111922
loop_
_publ_author_name
'Woo Sung Jeon'
'Kwangyul Moon'
'Sang Hyun Park'
'Hyungpil Chun'
'Young Ho Ko'
'Jin Yong Lee'
'Eun Sung Lee'
'S. Samal'
'N. Selvapalam'
'Mikhail V. Rekharsky'
'Vladimir Sindelar'
'David Sobransingh'
'Yoshihisa Inoue'
'Angel E. Kaifer'
'Kimoon Kim'

_publ_section_title
;
 Complexation of Ferrocene Derivatives by the Cucurbit[7]uril Host: A
 Comparative Study of the Cucurbituril and Cyclodextrin Host Families
;
_journal_name_full 'Journal of the American Chemical Society'
_journal_page_first 12984
_journal_page_last 12989
_journal_paper_doi 10.1021/ja052912c
_journal_volume 127
_journal_year 2005
_chemical_formula_sum 'C52 H52 Fe N28 O14'
_chemical_formula_weight 1349.07
_chemical_name_systematic
; 
 ? 
;
_space_group_IT_number 14
_symmetry_cell_setting monoclinic
_symmetry_space_group_name_Hall '-P 2ybc'
_symmetry_space_group_name_H-M 'P 1 21/c 1'
_atom_sites_solution_hydrogens geom
_atom_sites_solution_primary direct
_atom_sites_solution_secondary difmap
_audit_creation_method SHELXL-97
_cell_angle_alpha 90.00
_cell_angle_beta 102.6000(10)
_cell_angle_gamma 90.00
_cell_formula_units_Z 8
_cell_length_a 25.7295(3)
_cell_length_b 13.5967(2)
_cell_length_c 45.4640(3)
_cell_measurement_temperature 233(2)
_cell_volume 15521.9(3)
_computing_structure_refinement 'SHELXL-97 (Sheldrick, 1997)'
_computing_structure_solution 'SHELXS-97 (Sheldrick, 1990)'
_diffrn_ambient_temperature 233(2)
_diffrn_measured_fraction_theta_full 0.988
_diffrn_measured_fraction_theta_max 0.988
_diffrn_radiation_monochromator graphite
_diffrn_radiation_source 'fine-focus sealed tube'
_diffrn_radiation_type MoK\a
_diffrn_radiation_wavelength 0.71073
_diffrn_reflns_av_R_equivalents 0.1156
_diffrn_reflns_av_sigmaI/netI 0.1029
_diffrn_reflns_limit_h_max 27
_diffrn_reflns_limit_h_min -28
_diffrn_reflns_limit_k_max 14
_diffrn_reflns_limit_k_min -15
_diffrn_reflns_limit_l_max 48
_diffrn_reflns_limit_l_min -50
_diffrn_reflns_number 56941
_diffrn_reflns_theta_full 23.28
_diffrn_reflns_theta_max 23.28
_diffrn_reflns_theta_min 1.81
_exptl_absorpt_coefficient_mu 0.264
_exptl_absorpt_correction_T_max 0.9741
_exptl_absorpt_correction_T_min 0.8793
_exptl_absorpt_correction_type semi-empirical
_exptl_absorpt_process_details SADABS
_exptl_crystal_colour yellow
_exptl_crystal_density_diffrn 1.155
_exptl_crystal_description plate
_exptl_crystal_F_000 5584
_exptl_crystal_size_max 0.50
_exptl_crystal_size_mid 0.30
_exptl_crystal_size_min 0.10
_platon_squeeze_details ' ?'
_refine_diff_density_max 0.599
_refine_diff_density_min -0.607
_refine_diff_density_rms 0.084
_refine_ls_extinction_method none
_refine_ls_goodness_of_fit_ref 1.047
_refine_ls_hydrogen_treatment mixed
_refine_ls_matrix_type full
_refine_ls_number_parameters 1711
_refine_ls_number_reflns 22101
_refine_ls_number_restraints 0
_refine_ls_restrained_S_all 1.047
_refine_ls_R_factor_all 0.1243
_refine_ls_R_factor_gt 0.0812
_refine_ls_shift/su_max 0.053
_refine_ls_shift/su_mean 0.002
_refine_ls_structure_factor_coef Fsqd
_refine_ls_weighting_details 'calc w=1/[\s^2^(Fo^2^)+(0.1269P)^2^+0.0000P] where P=(Fo^2^+2Fc^2^)/3'
_refine_ls_weighting_scheme calc
_refine_ls_wR_factor_gt 0.2046
_refine_ls_wR_factor_ref 0.2339
_reflns_number_gt 13477
_reflns_number_total 22101
_reflns_threshold_expression >2sigma(I)
_cod_data_source_file ja052912csi20050517_112806.cif
_cod_data_source_block temp
_cod_database_code 4111922

loop_
_symmetry_equiv_pos_as_xyz
'x, y, z'
'-x, y+1/2, -z+1/2'
'-x, -y, -z'
'x, -y-1/2, z-1/2'

loop_
_atom_site_label
_atom_site_type_symbol
_atom_site_fract_x
_atom_site_fract_y
_atom_site_fract_z
_atom_site_U_iso_or_equiv
_atom_site_adp_type
_atom_site_occupancy
_atom_site_symmetry_multiplicity
_atom_site_calc_flag
_atom_site_refinement_flags
Fe1 Fe 0.24045(3) -0.02961(6) 0.377443(16) 0.0452(2) Uani 1 1 d .
Fe2 Fe 0.27775(3) 0.30025(6) 0.170568(15) 0.0390(2) Uani 1 1 d .
O101 O 0.32625(16) -0.3899(3) 0.40980(9) 0.0611(11) Uani 1 1 d .
O102 O 0.33359(13) -0.1636(3) 0.29261(7) 0.0416(8) Uani 1 1 d .
O103 O 0.40315(16) -0.2069(3) 0.45392(9) 0.0601(11) Uani 1 1 d .
O104 O 0.41881(14) 0.0367(3) 0.34360(8) 0.0500(9) Uani 1 1 d .
O105 O 0.36017(16) 0.0169(3) 0.49011(9) 0.0645(11) Uani 1 1 d .
O106 O 0.37928(16) 0.2564(3) 0.37725(8) 0.0588(10) Uani 1 1 d .
O107 O 0.22313(16) 0.1128(4) 0.48714(9) 0.0650(11) Uani 1 1 d .
O108 O 0.23861(18) 0.3217(3) 0.37161(10) 0.0690(12) Uani 1 1 d .
O109 O 0.09869(16) -0.0042(3) 0.44847(9) 0.0654(11) Uani 1 1 d .
O110 O 0.10873(18) 0.2127(3) 0.33192(10) 0.0744(13) Uani 1 1 d .
O111 O 0.07559(15) -0.2413(3) 0.40138(9) 0.0662(12) Uani 1 1 d .
O112 O 0.08125(14) -0.0028(3) 0.28731(9) 0.0611(11) Uani 1 1 d .
O113 O 0.17255(17) -0.4103(3) 0.38504(9) 0.0710(12) Uani 1 1 d .
O114 O 0.18266(13) -0.1765(3) 0.26921(8) 0.0469(9) Uani 1 1 d .
O201 O 0.46273(13) 0.2023(3) 0.23581(8) 0.0496(10) Uani 1 1 d .
O202 O 0.29484(13) 0.4402(3) 0.28111(8) 0.0470(9) Uani 1 1 d .
O203 O 0.37165(15) -0.0166(3) 0.22651(9) 0.0568(10) Uani 1 1 d .
O204 O 0.20708(13) 0.2400(3) 0.27101(8) 0.0459(9) Uani 1 1 d .
O205 O 0.27077(15) -0.0811(3) 0.15920(9) 0.0558(10) Uani 1 1 d .
O206 O 0.10600(15) 0.1722(3) 0.20215(9) 0.0561(10) Uani 1 1 d .
O207 O 0.23737(15) 0.0431(3) 0.08313(9) 0.0615(11) Uani 1 1 d .
O208 O 0.07131(15) 0.2947(3) 0.12713(9) 0.0615(11) Uani 1 1 d .
O209 O 0.29364(16) 0.2660(3) 0.05722(9) 0.0648(11) Uani 1 1 d .
O210 O 0.12510(16) 0.5206(3) 0.09940(9) 0.0647(11) Uani 1 1 d .
O211 O 0.40138(15) 0.4255(3) 0.10209(9) 0.0590(10) Uani 1 1 d .
O212 O 0.23138(16) 0.6758(3) 0.14302(10) 0.0625(11) Uani 1 1 d .
O213 O 0.47207(13) 0.3945(3) 0.17965(9) 0.0545(10) Uani 1 1 d .
O214 O 0.30354(14) 0.6369(3) 0.22270(9) 0.0561(10) Uani 1 1 d .
N101 N 0.30316(17) -0.3923(3) 0.35783(9) 0.0468(11) Uani 1 1 d .
N102 N 0.38254(17) -0.3335(3) 0.38047(10) 0.0484(11) Uani 1 1 d .
N103 N 0.30789(15) -0.3095(3) 0.31068(9) 0.0385(10) Uani 1 1 d .
N104 N 0.38285(15) -0.2377(3) 0.33540(9) 0.0401(10) Uani 1 1 d .
N105 N 0.43817(16) -0.2136(3) 0.41116(10) 0.0467(11) Uani 1 1 d .
N106 N 0.44516(16) -0.0747(3) 0.43722(9) 0.0456(11) Uani 1 1 d .
N107 N 0.43793(16) -0.1155(4) 0.36649(9) 0.0461(11) Uani 1 1 d .
N108 N 0.45802(16) 0.0210(3) 0.39391(9) 0.0472(11) Uani 1 1 d .
N109 N 0.41891(18) 0.0698(4) 0.46140(10) 0.0517(12) Uani 1 1 d .
N110 N 0.35764(19) 0.1751(4) 0.47027(10) 0.0539(12) Uani 1 1 d .
N111 N 0.42624(17) 0.1634(4) 0.41669(9) 0.0485(11) Uani 1 1 d .
N112 N 0.3655(2) 0.2677(4) 0.42570(10) 0.0552(12) Uani 1 1 d .
N113 N 0.2687(2) 0.2372(4) 0.46865(11) 0.0616(13) Uani 1 1 d .
N114 N 0.18137(19) 0.2301(4) 0.45403(10) 0.0561(13) Uani 1 1 d .
N115 N 0.2748(2) 0.3220(4) 0.42274(11) 0.0584(13) Uani 1 1 d .
N116 N 0.1874(2) 0.3113(4) 0.40769(11) 0.0634(14) Uani 1 1 d .
N117 N 0.09836(18) 0.1519(4) 0.42827(10) 0.0588(13) Uani 1 1 d .
N118 N 0.05091(18) 0.0355(4) 0.40059(11) 0.0568(13) Uani 1 1 d .
N119 N 0.10444(19) 0.2353(4) 0.38149(11) 0.0630(14) Uani 1 1 d .
N120 N 0.05124(18) 0.1257(4) 0.35406(10) 0.0552(13) Uani 1 1 d .
N121 N 0.03710(17) -0.1143(4) 0.37090(10) 0.0507(12) Uani 1 1 d .
N122 N 0.05478(18) -0.2518(4) 0.34977(11) 0.0577(13) Uani 1 1 d .
N123 N 0.03357(17) -0.0216(4) 0.32422(11) 0.0545(13) Uani 1 1 d .
N124 N 0.06304(17) -0.1553(4) 0.30559(10) 0.0524(12) Uani 1 1 d .
N125 N 0.12347(18) -0.3602(4) 0.33859(11) 0.0553(13) Uani 1 1 d .
N126 N 0.20688(17) -0.4072(3) 0.34202(9) 0.0441(11) Uani 1 1 d .
N127 N 0.12856(16) -0.2651(3) 0.29383(10) 0.0481(12) Uani 1 1 d .
N128 N 0.21147(15) -0.3167(3) 0.29667(9) 0.0391(10) Uani 1 1 d .
N201 N 0.45109(15) 0.3484(4) 0.25907(9) 0.0447(11) Uani 1 1 d .
N202 N 0.41637(15) 0.2134(3) 0.27390(9) 0.0424(11) Uani 1 1 d .
N203 N 0.38200(15) 0.4430(3) 0.27601(9) 0.0414(10) Uani 1 1 d .
N204 N 0.35142(15) 0.3081(3) 0.29368(9) 0.0406(10) Uani 1 1 d .
N205 N 0.35598(16) 0.0738(3) 0.26676(9) 0.0427(11) Uani 1 1 d .
N206 N 0.29100(16) -0.0212(3) 0.24102(9) 0.0397(10) Uani 1 1 d .
N207 N 0.29021(15) 0.1712(3) 0.28645(9) 0.0359(10) Uani 1 1 d .
N208 N 0.22567(15) 0.0807(3) 0.25865(9) 0.0366(10) Uani 1 1 d .
N209 N 0.22476(17) -0.0680(3) 0.19713(10) 0.0463(11) Uani 1 1 d .
N210 N 0.18200(17) -0.0435(3) 0.15004(10) 0.0482(11) Uani 1 1 d .
N211 N 0.16024(16) 0.0368(3) 0.21449(10) 0.0436(11) Uani 1 1 d .
N212 N 0.11502(17) 0.0553(4) 0.16731(10) 0.0502(12) Uani 1 1 d .
N213 N 0.15940(18) 0.0355(4) 0.10075(10) 0.0541(13) Uani 1 1 d .
N214 N 0.16515(18) 0.1477(4) 0.06649(11) 0.0573(13) Uani 1 1 d .
N215 N 0.09417(16) 0.1354(4) 0.11841(10) 0.0535(13) Uani 1 1 d .
N216 N 0.10123(17) 0.2502(4) 0.08454(10) 0.0530(12) Uani 1 1 d .
N217 N 0.20415(19) 0.2962(4) 0.05022(10) 0.0576(13) Uani 1 1 d .
N218 N 0.25931(18) 0.4216(4) 0.05663(10) 0.0564(13) Uani 1 1 d .
N219 N 0.13776(17) 0.3960(4) 0.06720(10) 0.0538(12) Uani 1 1 d .
N220 N 0.19215(19) 0.5248(4) 0.07253(10) 0.0579(13) Uani 1 1 d .
N221 N 0.32922(18) 0.5274(4) 0.08474(10) 0.0548(13) Uani 1 1 d .
N222 N 0.38918(17) 0.5723(4) 0.12555(10) 0.0492(12) Uani 1 1 d .
N223 N 0.26214(18) 0.6284(4) 0.10068(11) 0.0566(13) Uani 1 1 d .
N224 N 0.32109(18) 0.6692(3) 0.14241(10) 0.0523(12) Uani 1 1 d .
N225 N 0.43643(16) 0.5498(3) 0.17767(10) 0.0472(11) Uani 1 1 d .
N226 N 0.45761(15) 0.4760(3) 0.22181(10) 0.0437(11) Uani 1 1 d .
N227 N 0.36798(17) 0.6450(3) 0.19442(10) 0.0480(11) Uani 1 1 d .
N228 N 0.38725(15) 0.5667(3) 0.23806(9) 0.0405(10) Uani 1 1 d .
C101 C 0.3361(2) -0.3723(4) 0.38500(12) 0.0502(14) Uani 1 1 d .
C102 C 0.33075(19) -0.3802(4) 0.33344(11) 0.0426(13) Uani 1 1 d .
H10A H 0.3363 -0.4444 0.3243 0.051 Uiso 1 1 calc R
C103 C 0.3841(2) -0.3340(4) 0.34916(11) 0.0443(13) Uani 1 1 d .
H10B H 0.4146 -0.3733 0.3456 0.053 Uiso 1 1 calc R
C104 C 0.34039(19) -0.2288(4) 0.31120(11) 0.0372(12) Uani 1 1 d .
C105 C 0.4276(2) -0.3156(4) 0.40444(12) 0.0558(15) Uani 1 1 d .
H10C H 0.4591 -0.3451 0.3992 0.067 Uiso 1 1 calc R
H10D H 0.4219 -0.3486 0.4226 0.067 Uiso 1 1 calc R
C106 C 0.42916(19) -0.1740(4) 0.33903(11) 0.0454(14) Uani 1 1 d .
H10E H 0.4247 -0.1297 0.3217 0.054 Uiso 1 1 calc R
H10F H 0.4608 -0.2144 0.3392 0.054 Uiso 1 1 calc R
C107 C 0.4263(2) -0.1693(4) 0.43622(12) 0.0456(14) Uani 1 1 d .
C108 C 0.46784(19) -0.1513(4) 0.39538(11) 0.0428(13) Uani 1 1 d .
H10G H 0.5019 -0.1819 0.3936 0.051 Uiso 1 1 calc R
C109 C 0.47692(19) -0.0571(4) 0.41467(11) 0.0440(14) Uani 1 1 d .
H10H H 0.5151 -0.0483 0.4243 0.053 Uiso 1 1 calc R
C110 C 0.43573(18) -0.0150(5) 0.36554(12) 0.0428(13) Uani 1 1 d .
C111 C 0.4522(2) -0.0173(4) 0.46469(11) 0.0509(15) Uani 1 1 d .
H11A H 0.4440 -0.0586 0.4807 0.061 Uiso 1 1 calc R
H11B H 0.4896 0.0027 0.4708 0.061 Uiso 1 1 calc R
C112 C 0.4646(2) 0.1237(4) 0.40077(12) 0.0481(14) Uani 1 1 d .
H11C H 0.4617 0.1602 0.3819 0.058 Uiso 1 1 calc R
H11D H 0.5005 0.1345 0.4130 0.058 Uiso 1 1 calc R
C113 C 0.3770(2) 0.0797(5) 0.47517(12) 0.0572(16) Uani 1 1 d .
C114 C 0.4334(2) 0.1613(4) 0.44913(12) 0.0498(14) Uani 1 1 d .
H11E H 0.4697 0.1822 0.4592 0.060 Uiso 1 1 calc R
C115 C 0.3919(2) 0.2329(4) 0.45521(12) 0.0530(15) Uani 1 1 d .
H11F H 0.4087 0.2879 0.4681 0.064 Uiso 1 1 calc R
C116 C 0.3891(2) 0.2320(4) 0.40370(13) 0.0519(15) Uani 1 1 d .
C117 C 0.3206(2) 0.2160(5) 0.48699(12) 0.0624(17) Uani 1 1 d .
H11G H 0.3166 0.1694 0.5028 0.075 Uiso 1 1 calc R
H11H H 0.3357 0.2768 0.4969 0.075 Uiso 1 1 calc R
C118 C 0.3279(3) 0.3468(5) 0.42058(14) 0.0620(17) Uani 1 1 d .
H11I H 0.3267 0.3737 0.4004 0.074 Uiso 1 1 calc R
H11J H 0.3410 0.3991 0.4352 0.074 Uiso 1 1 calc R
C119 C 0.2239(3) 0.1853(5) 0.47099(13) 0.0567(16) Uani 1 1 d .
C120 C 0.2564(2) 0.3230(5) 0.45026(13) 0.0599(16) Uani 1 1 d .
H12A H 0.2673 0.3838 0.4619 0.072 Uiso 1 1 calc R
C121 C 0.1946(3) 0.3164(5) 0.43945(14) 0.0639(17) Uani 1 1 d .
H12B H 0.1769 0.3752 0.4456 0.077 Uiso 1 1 calc R
C122 C 0.2330(3) 0.3168(4) 0.39801(14) 0.0602(16) Uani 1 1 d .
C123 C 0.1280(2) 0.2011(5) 0.45512(13) 0.0640(17) Uani 1 1 d .
H12C H 0.1082 0.2599 0.4586 0.077 Uiso 1 1 calc R
H12D H 0.1297 0.1572 0.4724 0.077 Uiso 1 1 calc R
C124 C 0.1360(3) 0.3247(5) 0.38709(17) 0.080(2) Uani 1 1 d .
H12E H 0.1157 0.3746 0.3954 0.096 Uiso 1 1 calc R
H12F H 0.1418 0.3498 0.3679 0.096 Uiso 1 1 calc R
C125 C 0.0837(2) 0.0553(5) 0.42751(14) 0.0566(16) Uani 1 1 d .
C126 C 0.0705(2) 0.2025(5) 0.40151(14) 0.0644(18) Uani 1 1 d .
H12G H 0.0486 0.2571 0.4066 0.077 Uiso 1 1 calc R
C127 C 0.0360(2) 0.1238(5) 0.38286(14) 0.0624(17) Uani 1 1 d .
H12H H -0.0023 0.1385 0.3806 0.075 Uiso 1 1 calc R
C128 C 0.0900(2) 0.1935(5) 0.35346(15) 0.0573(16) Uani 1 1 d .
C129 C 0.0229(2) -0.0557(5) 0.39433(13) 0.0607(17) Uani 1 1 d .
H12I H -0.0153 -0.0416 0.3887 0.073 Uiso 1 1 calc R
H12J H 0.0292 -0.0947 0.4129 0.073 Uiso 1 1 calc R
C130 C 0.0202(2) 0.0804(5) 0.32731(13) 0.0577(16) Uani 1 1 d .
H13A H 0.0257 0.1167 0.3096 0.069 Uiso 1 1 calc R
H13B H -0.0176 0.0852 0.3278 0.069 Uiso 1 1 calc R
C131 C 0.0576(2) -0.2054(5) 0.37634(13) 0.0505(15) Uani 1 1 d .
C132 C 0.0113(2) -0.1001(5) 0.33903(13) 0.0567(16) Uani 1 1 d .
H13C H -0.0279 -0.0946 0.3360 0.068 Uiso 1 1 calc R
C133 C 0.0281(2) -0.1933(4) 0.32407(13) 0.0514(15) Uani 1 1 d .
H13D H -0.0030 -0.2282 0.3118 0.062 Uiso 1 1 calc R
C134 C 0.0614(2) -0.0539(5) 0.30372(13) 0.0513(15) Uani 1 1 d .
C135 C 0.0735(2) -0.3505(5) 0.34699(15) 0.0670(19) Uani 1 1 d .
H13E H 0.0760 -0.3839 0.3663 0.080 Uiso 1 1 calc R
H13F H 0.0466 -0.3853 0.3320 0.080 Uiso 1 1 calc R
C136 C 0.0801(2) -0.2131(5) 0.28248(13) 0.0581(16) Uani 1 1 d .
H13G H 0.0521 -0.2603 0.2740 0.070 Uiso 1 1 calc R
H13H H 0.0851 -0.1692 0.2662 0.070 Uiso 1 1 calc R
C137 C 0.1681(2) -0.3935(4) 0.35783(14) 0.0563(16) Uani 1 1 d .
C138 C 0.1297(2) -0.3619(4) 0.30740(12) 0.0507(14) Uani 1 1 d .
H13I H 0.1040 -0.4072 0.2948 0.061 Uiso 1 1 calc R
C139 C 0.1873(2) -0.3958(4) 0.30994(12) 0.0461(13) Uani 1 1 d .
H13J H 0.1889 -0.4585 0.2991 0.055 Uiso 1 1 calc R
C140 C 0.1752(2) -0.2456(4) 0.28480(11) 0.0406(13) Uani 1 1 d .
C141 C 0.2561(2) -0.4554(4) 0.35498(13) 0.0515(15) Uani 1 1 d .
H14A H 0.2602 -0.5124 0.3425 0.062 Uiso 1 1 calc R
H14B H 0.2543 -0.4799 0.3750 0.062 Uiso 1 1 calc R
C142 C 0.26067(18) -0.3267(4) 0.28681(11) 0.0411(12) Uani 1 1 d .
H14C H 0.2607 -0.2800 0.2704 0.049 Uiso 1 1 calc R
H14D H 0.2626 -0.3931 0.2788 0.049 Uiso 1 1 calc R
C201 C 0.44432(17) 0.2487(4) 0.25414(12) 0.0406(13) Uani 1 1 d .
C202 C 0.42853(19) 0.3816(4) 0.28406(11) 0.0436(13) Uani 1 1 d .
H20A H 0.4560 0.4120 0.3002 0.052 Uiso 1 1 calc R
C203 C 0.40661(19) 0.2860(4) 0.29503(11) 0.0453(13) Uani 1 1 d .
H20B H 0.4255 0.2695 0.3158 0.054 Uiso 1 1 calc R
C204 C 0.33834(19) 0.4006(4) 0.28312(11) 0.0399(13) Uani 1 1 d .
C205 C 0.4092(2) 0.1088(4) 0.27722(12) 0.0506(15) Uani 1 1 d .
H20C H 0.4325 0.0740 0.2663 0.061 Uiso 1 1 calc R
H20D H 0.4209 0.0919 0.2986 0.061 Uiso 1 1 calc R
C206 C 0.3157(2) 0.2463(4) 0.30643(11) 0.0464(14) Uani 1 1 d .
H20E H 0.3360 0.2155 0.3249 0.056 Uiso 1 1 calc R
H20F H 0.2883 0.2880 0.3121 0.056 Uiso 1 1 calc R
C207 C 0.3418(2) 0.0090(4) 0.24286(12) 0.0486(14) Uani 1 1 d .
C208 C 0.3154(2) 0.0753(4) 0.28525(12) 0.0437(13) Uani 1 1 d .
H20G H 0.3289 0.0472 0.3056 0.052 Uiso 1 1 calc R
C209 C 0.27008(19) 0.0135(4) 0.26643(11) 0.0415(13) Uani 1 1 d .
H20H H 0.2612 -0.0426 0.2783 0.050 Uiso 1 1 calc R
C210 C 0.23834(19) 0.1709(4) 0.27183(11) 0.0385(12) Uani 1 1 d .
C211 C 0.2670(2) -0.1000(4) 0.22195(13) 0.0504(14) Uani 1 1 d .
H21A H 0.2524 -0.1478 0.2341 0.060 Uiso 1 1 calc R
H21B H 0.2945 -0.1334 0.2138 0.060 Uiso 1 1 calc R
C212 C 0.17188(19) 0.0510(4) 0.24681(11) 0.0439(13) Uani 1 1 d .
H21C H 0.1478 0.1012 0.2518 0.053 Uiso 1 1 calc R
H21D H 0.1650 -0.0105 0.2565 0.053 Uiso 1 1 calc R
C213 C 0.2304(2) -0.0650(4) 0.16849(13) 0.0452(13) Uani 1 1 d .
C214 C 0.1703(2) -0.0543(4) 0.19988(13) 0.0533(15) Uani 1 1 d .
H21E H 0.1569 -0.1123 0.2091 0.064 Uiso 1 1 calc R
C215 C 0.1406(2) -0.0398(5) 0.16679(12) 0.0523(15) Uani 1 1 d .
H21F H 0.1139 -0.0924 0.1603 0.063 Uiso 1 1 calc R
C216 C 0.1252(2) 0.0954(4) 0.19514(13) 0.0469(14) Uani 1 1 d .
C217 C 0.1714(2) -0.0560(5) 0.11763(13) 0.0566(16) Uani 1 1 d .
H21G H 0.1413 -0.1011 0.1115 0.068 Uiso 1 1 calc R
H21H H 0.2026 -0.0865 0.1122 0.068 Uiso 1 1 calc R
C218 C 0.0741(2) 0.0917(5) 0.14264(14) 0.0645(18) Uani 1 1 d .
H21I H 0.0504 0.0372 0.1345 0.077 Uiso 1 1 calc R
H21J H 0.0528 0.1409 0.1505 0.077 Uiso 1 1 calc R
C219 C 0.1925(2) 0.0734(5) 0.08343(13) 0.0566(16) Uani 1 1 d .
C220 C 0.1068(2) 0.0808(5) 0.09401(12) 0.0541(16) Uani 1 1 d .
H22A H 0.0787 0.0322 0.0858 0.065 Uiso 1 1 calc R
C221 C 0.1123(2) 0.1587(5) 0.07037(12) 0.0547(15) Uani 1 1 d .
H22B H 0.0861 0.1474 0.0512 0.066 Uiso 1 1 calc R
C222 C 0.08681(19) 0.2358(5) 0.11161(13) 0.0528(15) Uani 1 1 d .
C223 C 0.1866(3) 0.1968(5) 0.04298(13) 0.0650(18) Uani 1 1 d .
H22C H 0.2167 0.1583 0.0392 0.078 Uiso 1 1 calc R
H22D H 0.1591 0.1975 0.0243 0.078 Uiso 1 1 calc R
C224 C 0.0902(2) 0.3406(5) 0.06899(13) 0.0628(18) Uani 1 1 d .
H22E H 0.0679 0.3809 0.0792 0.075 Uiso 1 1 calc R
H22F H 0.0698 0.3275 0.0485 0.075 Uiso 1 1 calc R
C225 C 0.2556(2) 0.3227(5) 0.05528(11) 0.0549(16) Uani 1 1 d .
C226 C 0.1686(2) 0.3793(5) 0.04490(12) 0.0561(16) Uani 1 1 d .
H22G H 0.1457 0.3772 0.0244 0.067 Uiso 1 1 calc R
C227 C 0.2068(2) 0.4674(5) 0.04864(12) 0.0589(17) Uani 1 1 d .
H22H H 0.2024 0.5058 0.0298 0.071 Uiso 1 1 calc R
C228 C 0.1494(2) 0.4845(5) 0.08157(12) 0.0533(15) Uani 1 1 d .
C229 C 0.3075(2) 0.4764(5) 0.05710(12) 0.0660(19) Uani 1 1 d .
H22I H 0.3346 0.4309 0.0530 0.079 Uiso 1 1 calc R
H22J H 0.3004 0.5247 0.0407 0.079 Uiso 1 1 calc R
C230 C 0.2103(2) 0.6245(5) 0.07967(14) 0.0608(16) Uani 1 1 d .
H23A H 0.1841 0.6594 0.0885 0.073 Uiso 1 1 calc R
H23B H 0.2128 0.6586 0.0610 0.073 Uiso 1 1 calc R
C231 C 0.3758(2) 0.5014(5) 0.10397(12) 0.0508(15) Uani 1 1 d .
C232 C 0.3124(2) 0.6233(5) 0.09118(13) 0.0587(16) Uani 1 1 d .
H23C H 0.3130 0.6694 0.0744 0.070 Uiso 1 1 calc R
C233 C 0.3527(2) 0.6539(5) 0.12018(13) 0.0547(15) Uani 1 1 d .
H23D H 0.3715 0.7151 0.1168 0.066 Uiso 1 1 calc R
C234 C 0.2667(2) 0.6598(4) 0.12986(14) 0.0516(14) Uani 1 1 d .
C235 C 0.4401(2) 0.5708(4) 0.14697(13) 0.0502(14) Uani 1 1 d .
H23E H 0.4629 0.5211 0.1406 0.060 Uiso 1 1 calc R
H23F H 0.4574 0.6349 0.1465 0.060 Uiso 1 1 calc R
C236 C 0.3394(2) 0.7122(4) 0.17148(14) 0.0589(16) Uani 1 1 d .
H23G H 0.3087 0.7387 0.1783 0.071 Uiso 1 1 calc R
H23H H 0.3629 0.7675 0.1696 0.071 Uiso 1 1 calc R
C237 C 0.45674(17) 0.4642(4) 0.19226(12) 0.0407(13) Uani 1 1 d .
C238 C 0.42401(18) 0.6226(4) 0.19857(13) 0.0464(14) Uani 1 1 d .
H23I H 0.4455 0.6831 0.1987 0.056 Uiso 1 1 calc R
C239 C 0.43781(18) 0.5699(4) 0.22903(12) 0.0411(13) Uani 1 1 d .
H23J H 0.4649 0.6065 0.2438 0.049 Uiso 1 1 calc R
C240 C 0.3481(2) 0.6175(4) 0.21884(13) 0.0450(13) Uani 1 1 d .
C241 C 0.48480(19) 0.4074(4) 0.24438(13) 0.0493(14) Uani 1 1 d .
H24A H 0.5062 0.3630 0.2348 0.059 Uiso 1 1 calc R
H24B H 0.5094 0.4447 0.2599 0.059 Uiso 1 1 calc R
C242 C 0.3840(2) 0.5470(4) 0.26906(12) 0.0470(14) Uani 1 1 d .
H24C H 0.4150 0.5764 0.2826 0.056 Uiso 1 1 calc R
H24D H 0.3521 0.5791 0.2730 0.056 Uiso 1 1 calc R
C1F C 0.2972(3) -0.0484(7) 0.35367(17) 0.081(2) Uani 1 1 d .
H1FA H 0.3312 -0.0840 0.3606 0.098 Uiso 1 1 calc R
C2F C 0.2509(3) -0.0884(6) 0.33823(15) 0.076(2) Uani 1 1 d .
H2FA H 0.2453 -0.1582 0.3321 0.091 Uiso 1 1 calc R
C3F C 0.2128(4) -0.0142(10) 0.33233(14) 0.109(3) Uani 1 1 d .
H3FA H 0.1752 -0.0239 0.3217 0.130 Uiso 1 1 calc R
C4F C 0.2340(5) 0.0736(8) 0.3447(2) 0.113(3) Uani 1 1 d .
H4FA H 0.2154 0.1376 0.3438 0.135 Uiso 1 1 calc R
C5F C 0.2886(4) 0.0544(8) 0.3580(2) 0.107(3) Uani 1 1 d .
H5FA H 0.3153 0.1026 0.3682 0.128 Uiso 1 1 calc R
C6F C 0.2560(4) 0.0012(10) 0.42173(16) 0.112(3) Uani 1 1 d .
H6FA H 0.2836 0.0456 0.4332 0.135 Uiso 1 1 calc R
C7F C 0.2034(3) 0.0224(7) 0.40908(16) 0.080(2) Uani 1 1 d .
H7FA H 0.1873 0.0886 0.4087 0.097 Uiso 1 1 calc R
C8F C 0.1783(4) -0.0569(9) 0.3960(2) 0.101(3) Uani 1 1 d .
H8FA H 0.1408 -0.0579 0.3848 0.122 Uiso 1 1 calc R
C9F C 0.2106(8) -0.1332(10) 0.3992(3) 0.157(6) Uani 1 1 d .
H9FA H 0.2011 -0.2009 0.3919 0.188 Uiso 1 1 calc R
C10F C 0.2604(7) -0.1018(13) 0.4157(3) 0.170(7) Uani 1 1 d .
H10I H 0.2924 -0.1433 0.4224 0.204 Uiso 1 1 calc R
C11F C 0.2116(5) 0.3400(11) 0.1421(3) 0.148(5) Uani 1 1 d .
H11K H 0.1772 0.3235 0.1474 0.177 Uiso 1 1 calc R
C12F C 0.2350(7) 0.2714(17) 0.1291(3) 0.246(11) Uani 1 1 d .
H12K H 0.2221 0.2095 0.1185 0.296 Uiso 1 1 calc R
C13F C 0.2862(6) 0.3382(10) 0.12964(19) 0.143(5) Uani 1 1 d .
H13K H 0.3165 0.3153 0.1213 0.172 Uiso 1 1 calc R
C14F C 0.2894(6) 0.4198(9) 0.1476(3) 0.152(5) Uani 1 1 d .
H14E H 0.3190 0.4676 0.1526 0.183 Uiso 1 1 calc R
C15F C 0.2383(5) 0.4258(10) 0.1548(3) 0.147(5) Uani 1 1 d .
H15A H 0.2248 0.4776 0.1666 0.176 Uiso 1 1 calc R
C16F C 0.2649(8) 0.2040(12) 0.2012(3) 0.185(7) Uani 1 1 d .
H16A H 0.2284 0.1794 0.2002 0.222 Uiso 1 1 calc R
C17F C 0.2933(12) 0.1672(10) 0.1826(5) 0.253(12) Uani 1 1 d .
H17A H 0.2886 0.1058 0.1706 0.304 Uiso 1 1 calc R
C18F C 0.3398(6) 0.2268(16) 0.1930(3) 0.176(8) Uani 1 1 d .
H18A H 0.3725 0.2185 0.1851 0.211 Uiso 1 1 calc R
C19F C 0.3316(4) 0.3080(11) 0.2091(2) 0.132(4) Uani 1 1 d .
H19A H 0.3566 0.3622 0.2167 0.158 Uiso 1 1 calc R
C20F C 0.2803(6) 0.2899(11) 0.21505(19) 0.139(5) Uani 1 1 d .
H20I H 0.2608 0.3304 0.2272 0.167 Uiso 1 1 calc R

loop_
_atom_site_aniso_label
_atom_site_aniso_U_11
_atom_site_aniso_U_22
_atom_site_aniso_U_33
_atom_site_aniso_U_23
_atom_site_aniso_U_13
_atom_site_aniso_U_12
Fe1 0.0403(4) 0.0580(5) 0.0401(4) -0.0076(4) 0.0151(3) -0.0058(4)
Fe2 0.0369(4) 0.0460(5) 0.0328(4) 0.0024(3) 0.0050(3) -0.0026(3)
O101 0.085(3) 0.055(3) 0.045(2) 0.0079(19) 0.018(2) -0.002(2)
O102 0.044(2) 0.045(2) 0.0363(19) 0.0048(18) 0.0090(16) 0.0007(17)
O103 0.071(3) 0.065(3) 0.047(2) 0.008(2) 0.019(2) -0.013(2)
O104 0.051(2) 0.061(3) 0.036(2) 0.0081(19) 0.0052(17) -0.003(2)
O105 0.077(3) 0.073(3) 0.046(2) 0.011(2) 0.020(2) -0.009(2)
O106 0.076(3) 0.057(3) 0.038(2) 0.0083(19) 0.0011(19) -0.013(2)
O107 0.078(3) 0.084(3) 0.036(2) 0.002(2) 0.020(2) -0.002(2)
O108 0.093(3) 0.051(3) 0.060(3) 0.019(2) 0.009(2) -0.006(2)
O109 0.070(3) 0.079(3) 0.048(2) 0.015(2) 0.015(2) 0.003(2)
O110 0.078(3) 0.087(4) 0.061(3) 0.013(2) 0.020(2) -0.014(3)
O111 0.061(2) 0.080(3) 0.058(3) 0.018(2) 0.015(2) -0.003(2)
O112 0.049(2) 0.073(3) 0.067(3) 0.022(2) 0.024(2) 0.003(2)
O113 0.081(3) 0.083(3) 0.055(3) 0.017(2) 0.030(2) 0.004(3)
O114 0.045(2) 0.045(2) 0.052(2) 0.0094(19) 0.0149(17) 0.0048(18)
O201 0.0366(19) 0.056(3) 0.061(2) 0.015(2) 0.0203(18) 0.0156(18)
O202 0.040(2) 0.041(2) 0.063(2) -0.0136(18) 0.0174(17) -0.0025(17)
O203 0.070(3) 0.051(2) 0.064(3) 0.005(2) 0.046(2) 0.012(2)
O204 0.046(2) 0.041(2) 0.052(2) 0.0038(18) 0.0136(17) 0.0116(19)
O205 0.061(2) 0.053(3) 0.059(2) 0.001(2) 0.024(2) 0.011(2)
O206 0.055(2) 0.056(3) 0.059(2) -0.001(2) 0.0151(19) 0.015(2)
O207 0.048(2) 0.073(3) 0.066(3) -0.001(2) 0.019(2) 0.011(2)
O208 0.052(2) 0.076(3) 0.058(3) -0.010(2) 0.014(2) 0.014(2)
O209 0.064(3) 0.084(3) 0.050(2) -0.001(2) 0.021(2) 0.015(3)
O210 0.062(3) 0.074(3) 0.060(3) -0.001(2) 0.018(2) 0.016(2)
O211 0.053(2) 0.069(3) 0.058(2) -0.003(2) 0.0194(19) 0.008(2)
O212 0.060(2) 0.055(3) 0.080(3) -0.003(2) 0.030(2) 0.007(2)
O213 0.042(2) 0.063(3) 0.063(2) -0.001(2) 0.0223(19) 0.011(2)
O214 0.042(2) 0.062(3) 0.069(3) -0.004(2) 0.0226(19) 0.0067(19)
N101 0.054(3) 0.048(3) 0.038(3) 0.005(2) 0.010(2) 0.000(2)
N102 0.049(3) 0.054(3) 0.042(3) 0.001(2) 0.010(2) -0.005(2)
N103 0.041(2) 0.039(3) 0.036(2) 0.003(2) 0.0083(19) 0.000(2)
N104 0.037(2) 0.045(3) 0.038(2) 0.013(2) 0.0076(19) 0.005(2)
N105 0.042(2) 0.052(3) 0.043(3) 0.002(2) 0.003(2) -0.005(2)
N106 0.047(3) 0.056(3) 0.033(2) 0.002(2) 0.007(2) -0.011(2)
N107 0.040(2) 0.059(3) 0.037(3) 0.007(2) 0.0031(19) -0.004(2)
N108 0.043(2) 0.057(3) 0.040(3) 0.006(2) 0.005(2) -0.009(2)
N109 0.061(3) 0.057(3) 0.038(3) 0.003(2) 0.013(2) -0.007(3)
N110 0.062(3) 0.056(3) 0.045(3) 0.003(2) 0.012(2) 0.005(3)
N111 0.049(3) 0.057(3) 0.037(2) 0.002(2) 0.005(2) -0.010(2)
N112 0.076(3) 0.053(3) 0.037(3) 0.002(2) 0.013(2) 0.000(3)
N113 0.060(3) 0.062(4) 0.060(3) -0.003(3) 0.007(3) 0.008(3)
N114 0.054(3) 0.066(4) 0.047(3) -0.004(3) 0.009(2) 0.004(3)
N115 0.073(3) 0.053(3) 0.048(3) -0.002(2) 0.011(3) -0.007(3)
N116 0.067(3) 0.065(4) 0.053(3) 0.011(3) 0.003(3) -0.005(3)
N117 0.053(3) 0.078(4) 0.045(3) -0.004(3) 0.010(2) 0.006(3)
N118 0.051(3) 0.070(4) 0.049(3) 0.011(3) 0.009(2) 0.004(3)
N119 0.062(3) 0.066(4) 0.055(3) 0.007(3) 0.000(3) -0.004(3)
N120 0.050(3) 0.071(4) 0.045(3) 0.005(2) 0.012(2) -0.001(3)
N121 0.045(3) 0.062(3) 0.048(3) 0.008(2) 0.016(2) 0.001(2)
N122 0.051(3) 0.066(4) 0.062(3) 0.011(3) 0.025(2) -0.003(3)
N123 0.042(3) 0.067(4) 0.057(3) 0.011(3) 0.015(2) -0.001(2)
N124 0.041(3) 0.063(4) 0.057(3) 0.010(3) 0.019(2) 0.002(2)
N125 0.047(3) 0.063(3) 0.056(3) 0.017(3) 0.013(2) -0.001(2)
N126 0.047(3) 0.046(3) 0.041(3) 0.008(2) 0.012(2) -0.005(2)
N127 0.036(2) 0.061(3) 0.048(3) 0.013(2) 0.011(2) -0.001(2)
N128 0.034(2) 0.037(3) 0.049(3) 0.008(2) 0.015(2) 0.000(2)
N201 0.032(2) 0.060(3) 0.046(3) 0.003(2) 0.016(2) 0.004(2)
N202 0.039(2) 0.050(3) 0.042(2) 0.011(2) 0.016(2) 0.005(2)
N203 0.032(2) 0.047(3) 0.046(3) -0.001(2) 0.0094(19) 0.001(2)
N204 0.036(2) 0.051(3) 0.035(2) -0.003(2) 0.0097(18) 0.000(2)
N205 0.041(2) 0.049(3) 0.043(3) 0.010(2) 0.020(2) 0.013(2)
N206 0.042(2) 0.036(3) 0.047(3) 0.002(2) 0.020(2) 0.009(2)
N207 0.039(2) 0.034(3) 0.037(2) 0.0015(19) 0.0128(19) 0.0076(19)
N208 0.036(2) 0.032(3) 0.041(2) 0.001(2) 0.0077(19) 0.001(2)
N209 0.054(3) 0.046(3) 0.044(3) -0.003(2) 0.023(2) 0.003(2)
N210 0.053(3) 0.047(3) 0.047(3) -0.010(2) 0.017(2) -0.006(2)
N211 0.045(2) 0.035(3) 0.052(3) -0.010(2) 0.015(2) -0.002(2)
N212 0.044(3) 0.060(3) 0.047(3) -0.012(2) 0.012(2) 0.005(2)
N213 0.052(3) 0.069(4) 0.043(3) -0.013(3) 0.014(2) -0.004(3)
N214 0.053(3) 0.070(4) 0.050(3) -0.005(3) 0.014(2) 0.004(3)
N215 0.040(2) 0.077(4) 0.044(3) -0.007(3) 0.012(2) -0.005(3)
N216 0.047(3) 0.070(4) 0.042(3) -0.005(3) 0.010(2) 0.006(3)
N217 0.055(3) 0.071(4) 0.050(3) 0.005(3) 0.018(2) 0.007(3)
N218 0.048(3) 0.081(4) 0.042(3) 0.004(3) 0.011(2) 0.010(3)
N219 0.051(3) 0.070(4) 0.042(3) -0.010(3) 0.011(2) 0.004(3)
N220 0.055(3) 0.071(4) 0.047(3) 0.005(3) 0.010(2) 0.011(3)
N221 0.055(3) 0.069(4) 0.043(3) 0.008(2) 0.015(2) 0.012(3)
N222 0.043(3) 0.056(3) 0.050(3) 0.014(3) 0.013(2) 0.006(2)
N223 0.056(3) 0.063(3) 0.052(3) 0.012(3) 0.014(2) 0.012(3)
N224 0.054(3) 0.052(3) 0.054(3) 0.008(2) 0.016(2) -0.002(2)
N225 0.040(2) 0.056(3) 0.050(3) 0.005(2) 0.020(2) 0.009(2)
N226 0.032(2) 0.045(3) 0.057(3) 0.006(2) 0.017(2) 0.005(2)
N227 0.048(3) 0.042(3) 0.059(3) -0.004(2) 0.023(2) 0.007(2)
N228 0.036(2) 0.041(3) 0.048(3) -0.005(2) 0.016(2) -0.003(2)
C101 0.077(4) 0.040(3) 0.034(3) 0.007(3) 0.010(3) 0.012(3)
C102 0.049(3) 0.045(3) 0.036(3) 0.001(2) 0.013(2) 0.009(3)
C103 0.048(3) 0.049(4) 0.039(3) -0.003(3) 0.016(2) 0.005(3)
C104 0.038(3) 0.047(3) 0.030(3) 0.001(3) 0.016(2) 0.007(3)
C105 0.062(4) 0.057(4) 0.043(3) 0.005(3) 0.001(3) 0.006(3)
C106 0.035(3) 0.065(4) 0.039(3) -0.001(3) 0.014(2) 0.003(3)
C107 0.041(3) 0.058(4) 0.035(3) 0.009(3) 0.001(2) 0.002(3)
C108 0.028(3) 0.060(4) 0.038(3) -0.004(3) 0.002(2) 0.000(3)
C109 0.031(3) 0.067(4) 0.030(3) 0.006(3) -0.002(2) -0.004(3)
C110 0.028(3) 0.064(4) 0.038(3) 0.000(3) 0.011(2) -0.008(3)
C111 0.060(3) 0.061(4) 0.029(3) 0.011(3) 0.004(3) -0.003(3)
C112 0.044(3) 0.058(4) 0.040(3) -0.003(3) 0.001(2) -0.025(3)
C113 0.056(4) 0.078(5) 0.034(3) 0.002(3) 0.004(3) -0.004(4)
C114 0.054(3) 0.051(4) 0.045(3) -0.002(3) 0.009(3) -0.012(3)
C115 0.068(4) 0.054(4) 0.036(3) -0.006(3) 0.009(3) -0.017(3)
C116 0.060(4) 0.043(4) 0.048(4) -0.002(3) 0.004(3) -0.020(3)
C117 0.083(4) 0.074(5) 0.030(3) -0.009(3) 0.012(3) 0.004(4)
C118 0.077(4) 0.060(4) 0.052(4) -0.009(3) 0.021(3) -0.013(4)
C119 0.064(4) 0.073(5) 0.036(3) -0.012(3) 0.015(3) -0.003(4)
C120 0.069(4) 0.055(4) 0.051(4) -0.016(3) 0.004(3) 0.005(3)
C121 0.076(4) 0.050(4) 0.067(4) -0.014(3) 0.017(3) 0.002(3)
C122 0.089(5) 0.042(4) 0.047(4) 0.007(3) 0.009(4) -0.004(3)
C123 0.070(4) 0.076(5) 0.049(4) -0.007(3) 0.019(3) 0.015(4)
C124 0.082(5) 0.057(5) 0.094(5) 0.010(4) 0.000(4) -0.002(4)
C125 0.049(3) 0.071(5) 0.057(4) -0.007(4) 0.026(3) -0.003(3)
C126 0.045(3) 0.079(5) 0.068(4) -0.005(4) 0.013(3) 0.019(3)
C127 0.036(3) 0.090(5) 0.063(4) 0.006(4) 0.015(3) 0.009(3)
C128 0.043(3) 0.057(4) 0.070(5) 0.020(4) 0.009(3) 0.007(3)
C129 0.042(3) 0.090(5) 0.052(4) 0.017(3) 0.014(3) -0.008(3)
C130 0.052(3) 0.073(5) 0.045(3) 0.011(3) 0.004(3) 0.006(3)
C131 0.033(3) 0.077(5) 0.042(4) 0.013(3) 0.010(3) -0.005(3)
C132 0.038(3) 0.078(5) 0.057(4) 0.011(3) 0.017(3) 0.001(3)
C133 0.030(3) 0.064(4) 0.061(4) 0.011(3) 0.011(3) -0.008(3)
C134 0.030(3) 0.075(5) 0.049(3) 0.011(3) 0.009(3) 0.007(3)
C135 0.058(4) 0.085(5) 0.064(4) 0.019(4) 0.025(3) -0.022(4)
C136 0.041(3) 0.083(5) 0.052(4) 0.003(3) 0.014(3) -0.007(3)
C137 0.073(4) 0.045(4) 0.057(4) 0.003(3) 0.027(3) -0.020(3)
C138 0.050(3) 0.058(4) 0.044(3) 0.001(3) 0.009(3) -0.014(3)
C139 0.061(3) 0.031(3) 0.047(3) -0.005(3) 0.014(3) -0.004(3)
C140 0.048(3) 0.045(3) 0.030(3) -0.005(3) 0.011(2) -0.007(3)
C141 0.071(4) 0.036(3) 0.048(3) 0.004(3) 0.015(3) -0.009(3)
C142 0.041(3) 0.041(3) 0.041(3) -0.006(2) 0.009(2) 0.004(2)
C201 0.015(2) 0.052(4) 0.053(3) 0.012(3) 0.003(2) 0.011(2)
C202 0.031(3) 0.064(4) 0.031(3) -0.001(3) -0.003(2) -0.009(3)
C203 0.036(3) 0.064(4) 0.033(3) 0.003(3) 0.000(2) 0.001(3)
C204 0.034(3) 0.051(4) 0.035(3) -0.009(3) 0.008(2) -0.001(3)
C205 0.042(3) 0.065(4) 0.047(3) 0.011(3) 0.015(3) 0.011(3)
C206 0.050(3) 0.059(4) 0.033(3) -0.006(3) 0.015(2) -0.005(3)
C207 0.064(4) 0.041(3) 0.045(3) 0.019(3) 0.020(3) 0.015(3)
C208 0.045(3) 0.050(4) 0.041(3) 0.015(3) 0.019(2) 0.009(3)
C209 0.046(3) 0.039(3) 0.045(3) 0.007(2) 0.021(3) 0.000(3)
C210 0.036(3) 0.048(4) 0.037(3) 0.009(3) 0.019(2) 0.002(3)
C211 0.072(4) 0.030(3) 0.055(3) 0.007(3) 0.028(3) 0.013(3)
C212 0.042(3) 0.049(3) 0.046(3) 0.001(3) 0.021(2) -0.003(3)
C213 0.045(3) 0.033(3) 0.061(4) 0.002(3) 0.020(3) 0.008(3)
C214 0.045(3) 0.051(4) 0.067(4) -0.019(3) 0.019(3) -0.011(3)
C215 0.050(3) 0.060(4) 0.052(3) -0.009(3) 0.021(3) -0.013(3)
C216 0.041(3) 0.044(4) 0.059(4) -0.004(3) 0.018(3) -0.007(3)
C217 0.056(3) 0.067(4) 0.049(3) -0.012(3) 0.016(3) -0.009(3)
C218 0.031(3) 0.097(5) 0.065(4) -0.020(4) 0.011(3) -0.005(3)
C219 0.052(4) 0.072(5) 0.045(3) -0.021(3) 0.009(3) -0.007(3)
C220 0.036(3) 0.073(4) 0.050(3) -0.022(3) 0.003(3) -0.013(3)
C221 0.049(3) 0.073(4) 0.039(3) -0.012(3) 0.003(3) -0.007(3)
C222 0.027(3) 0.081(5) 0.047(4) -0.006(3) -0.001(2) 0.006(3)
C223 0.078(4) 0.077(5) 0.044(3) -0.002(3) 0.023(3) 0.012(4)
C224 0.046(3) 0.100(5) 0.039(3) 0.009(3) 0.003(3) 0.006(4)
C225 0.060(4) 0.081(5) 0.028(3) 0.010(3) 0.019(3) 0.026(4)
C226 0.051(3) 0.079(5) 0.038(3) -0.002(3) 0.011(3) 0.004(3)
C227 0.057(4) 0.087(5) 0.031(3) 0.006(3) 0.005(3) 0.001(4)
C228 0.044(3) 0.076(5) 0.037(3) 0.010(3) 0.001(3) 0.012(3)
C229 0.064(4) 0.106(6) 0.035(3) 0.006(3) 0.024(3) 0.021(4)
C230 0.056(4) 0.060(4) 0.065(4) 0.010(3) 0.008(3) 0.006(3)
C231 0.053(4) 0.066(4) 0.040(3) 0.004(3) 0.026(3) -0.001(3)
C232 0.055(4) 0.070(5) 0.054(4) 0.018(3) 0.018(3) 0.012(3)
C233 0.053(3) 0.055(4) 0.060(4) 0.016(3) 0.022(3) 0.003(3)
C234 0.058(4) 0.033(3) 0.064(4) 0.008(3) 0.014(3) 0.000(3)
C235 0.048(3) 0.046(4) 0.066(4) 0.003(3) 0.032(3) 0.000(3)
C236 0.064(4) 0.042(4) 0.070(4) 0.000(3) 0.012(3) 0.005(3)
C237 0.020(2) 0.055(4) 0.051(3) -0.003(3) 0.017(2) 0.008(2)
C238 0.030(3) 0.040(3) 0.074(4) -0.006(3) 0.021(3) -0.006(2)
C239 0.030(3) 0.044(3) 0.049(3) -0.011(3) 0.007(2) -0.012(2)
C240 0.040(3) 0.036(3) 0.058(4) -0.013(3) 0.008(3) 0.003(3)
C241 0.030(3) 0.058(4) 0.059(4) 0.006(3) 0.006(3) -0.002(3)
C242 0.054(3) 0.038(3) 0.050(3) -0.013(3) 0.013(3) -0.010(3)
C1F 0.061(4) 0.116(7) 0.080(5) -0.021(5) 0.043(4) 0.004(4)
C2F 0.068(5) 0.100(6) 0.065(4) -0.026(4) 0.024(4) -0.003(5)
C3F 0.094(6) 0.199(11) 0.025(4) -0.009(5) -0.004(4) 0.036(7)
C4F 0.160(10) 0.125(9) 0.075(6) 0.022(6) 0.075(7) 0.034(8)
C5F 0.125(8) 0.120(8) 0.099(6) -0.040(6) 0.078(6) -0.084(7)
C6F 0.100(7) 0.196(12) 0.038(4) -0.034(5) 0.008(4) -0.019(7)
C7F 0.083(5) 0.109(7) 0.059(4) -0.016(4) 0.036(4) -0.007(5)
C8F 0.082(6) 0.121(8) 0.121(7) -0.022(7) 0.064(5) -0.038(6)
C9F 0.270(19) 0.079(8) 0.162(13) 0.018(9) 0.133(14) -0.049(11)
C10F 0.264(17) 0.194(15) 0.074(7) 0.086(9) 0.088(9) 0.152(14)
C11F 0.121(9) 0.134(10) 0.139(11) 0.001(8) -0.079(8) 0.004(8)
C12F 0.195(15) 0.35(3) 0.135(11) -0.162(15) -0.088(10) 0.040(17)
C13F 0.257(16) 0.132(9) 0.040(5) 0.022(5) 0.031(7) 0.067(11)
C14F 0.215(13) 0.093(8) 0.176(12) 0.078(9) 0.104(10) 0.025(8)
C15F 0.168(10) 0.146(11) 0.155(10) 0.093(9) 0.099(9) 0.105(9)
C16F 0.34(2) 0.141(13) 0.104(10) 0.036(9) 0.107(12) -0.077(13)
C17F 0.49(4) 0.073(9) 0.20(2) 0.068(11) 0.08(2) 0.029(15)
C18F 0.164(11) 0.28(2) 0.079(8) 0.042(10) 0.011(7) 0.166(13)
C19F 0.092(7) 0.208(14) 0.077(6) -0.006(7) -0.021(5) 0.002(8)
C20F 0.194(12) 0.187(13) 0.046(5) 0.030(6) 0.046(6) 0.086(10)

loop_
_atom_type_symbol
_atom_type_description
_atom_type_scat_dispersion_real
_atom_type_scat_dispersion_imag
_atom_type_scat_source
C C 0.0033 0.0016 'International Tables Vol C Tables 4.2.6.8 and 6.1.1.4'
H H 0.0000 0.0000 'International Tables Vol C Tables 4.2.6.8 and 6.1.1.4'
N N 0.0061 0.0033 'International Tables Vol C Tables 4.2.6.8 and 6.1.1.4'
O O 0.0106 0.0060 'International Tables Vol C Tables 4.2.6.8 and 6.1.1.4'
Fe Fe 0.3463 0.8444 'International Tables Vol C Tables 4.2.6.8 and 6.1.1.4'

loop_
_geom_angle_atom_site_label_1
_geom_angle_atom_site_label_2
_geom_angle_atom_site_label_3
_geom_angle
C10F Fe1 C9F 41.8(6)
C10F Fe1 C8F 67.2(5)
C9F Fe1 C8F 38.8(5)
C10F Fe1 C6F 42.3(5)
C9F Fe1 C6F 70.2(5)
C8F Fe1 C6F 67.6(4)
C10F Fe1 C1F 109.4(4)
C9F Fe1 C1F 125.9(6)
C8F Fe1 C1F 160.7(4)
C6F Fe1 C1F 123.7(4)
C10F Fe1 C7F 67.4(4)
C9F Fe1 C7F 66.2(5)
C8F Fe1 C7F 38.7(3)
C6F Fe1 C7F 40.0(3)
C1F Fe1 C7F 159.6(4)
C10F Fe1 C2F 121.6(5)
C9F Fe1 C2F 107.5(5)
C8F Fe1 C2F 124.7(4)
C6F Fe1 C2F 158.3(4)
C1F Fe1 C2F 39.3(3)
C7F Fe1 C2F 160.0(3)
C10F Fe1 C5F 127.1(7)
C9F Fe1 C5F 164.8(7)
C8F Fe1 C5F 155.7(5)
C6F Fe1 C5F 108.3(4)
C1F Fe1 C5F 41.6(3)
C7F Fe1 C5F 122.9(4)
C2F Fe1 C5F 68.1(3)
C10F Fe1 C4F 163.7(8)
C9F Fe1 C4F 152.3(7)
C8F Fe1 C4F 119.6(5)
C6F Fe1 C4F 123.9(5)
C1F Fe1 C4F 69.3(4)
C7F Fe1 C4F 107.8(4)
C2F Fe1 C4F 68.4(4)
C5F Fe1 C4F 41.3(4)
C10F Fe1 C3F 155.8(7)
C9F Fe1 C3F 119.4(6)
C8F Fe1 C3F 108.0(4)
C6F Fe1 C3F 160.1(5)
C1F Fe1 C3F 66.8(3)
C7F Fe1 C3F 124.6(4)
C2F Fe1 C3F 40.1(3)
C5F Fe1 C3F 67.3(4)
C4F Fe1 C3F 39.8(4)
C17F Fe2 C18F 43.5(7)
C17F Fe2 C11F 123.0(10)
C18F Fe2 C11F 164.4(8)
C17F Fe2 C13F 117.1(8)
C18F Fe2 C13F 112.0(5)
C11F Fe2 C13F 64.6(6)
C17F Fe2 C19F 74.6(8)
C18F Fe2 C19F 40.5(5)
C11F Fe2 C19F 154.0(7)
C13F Fe2 C19F 128.0(6)
C17F Fe2 C16F 39.8(7)
C18F Fe2 C16F 62.9(8)
C11F Fe2 C16F 112.8(7)
C13F Fe2 C16F 153.4(7)
C19F Fe2 C16F 66.9(6)
C17F Fe2 C14F 151.5(9)
C18F Fe2 C14F 119.2(7)
C11F Fe2 C14F 68.9(6)
C13F Fe2 C14F 40.2(4)
C19F Fe2 C14F 105.3(6)
C16F Fe2 C14F 166.3(7)
C17F Fe2 C12F 97.0(10)
C18F Fe2 C12F 127.2(8)
C11F Fe2 C12F 38.7(5)
C13F Fe2 C12F 47.1(7)
C19F Fe2 C12F 167.2(7)
C16F Fe2 C12F 112.9(9)
C14F Fe2 C12F 77.3(8)
C17F Fe2 C20F 71.8(7)
C18F Fe2 C20F 66.4(5)
C11F Fe2 C20F 120.7(6)
C13F Fe2 C20F 166.4(7)
C19F Fe2 C20F 41.7(5)
C16F Fe2 C20F 39.3(5)
C14F Fe2 C20F 127.5(7)
C12F Fe2 C20F 145.3(9)
C17F Fe2 C15F 162.6(10)
C18F Fe2 C15F 153.4(9)
C11F Fe2 C15F 41.2(5)
C13F Fe2 C15F 66.5(4)
C19F Fe2 C15F 117.7(7)
C16F Fe2 C15F 130.6(7)
C14F Fe2 C15F 41.5(4)
C12F Fe2 C15F 72.8(7)
C20F Fe2 C15F 108.4(5)
C101 N101 C102 111.0(4)
C101 N101 C141 122.3(4)
C102 N101 C141 122.1(4)
C101 N102 C105 122.9(5)
C101 N102 C103 111.4(4)
C105 N102 C103 124.4(4)
C104 N103 C102 111.6(4)
C104 N103 C142 123.0(4)
C102 N103 C142 124.7(4)
C104 N104 C103 111.3(4)
C104 N104 C106 121.8(4)
C103 N104 C106 123.3(4)
C107 N105 C105 122.2(5)
C107 N105 C108 113.1(5)
C105 N105 C108 124.2(5)
C107 N106 C111 120.7(4)
C107 N106 C109 112.2(4)
C111 N106 C109 122.0(4)
C110 N107 C108 111.9(4)
C110 N107 C106 121.4(4)
C108 N107 C106 123.0(5)
C110 N108 C109 111.4(5)
C110 N108 C112 123.6(5)
C109 N108 C112 124.9(4)
C113 N109 C114 112.8(5)
C113 N109 C111 122.7(5)
C114 N109 C111 123.2(4)
C113 N110 C117 121.7(5)
C113 N110 C115 110.3(5)
C117 N110 C115 124.9(5)
C116 N111 C114 111.9(5)
C116 N111 C112 121.6(5)
C114 N111 C112 123.6(5)
C116 N112 C118 122.7(5)
C116 N112 C115 111.7(5)
C118 N112 C115 124.1(5)
C119 N113 C120 112.4(5)
C119 N113 C117 122.6(6)
C120 N113 C117 124.1(5)
C119 N114 C121 113.2(5)
C119 N114 C123 121.4(6)
C121 N114 C123 124.5(5)
C122 N115 C120 111.4(5)
C122 N115 C118 122.9(5)
C120 N115 C118 124.1(5)
C122 N116 C121 113.8(5)
C122 N116 C124 121.2(6)
C121 N116 C124 123.2(6)
C125 N117 C126 110.7(5)
C125 N117 C123 123.8(5)
C126 N117 C123 124.2(6)
C125 N118 C129 122.7(5)
C125 N118 C127 112.0(6)
C129 N118 C127 123.1(5)
C128 N119 C124 122.5(6)
C128 N119 C126 112.1(5)
C124 N119 C126 122.2(6)
C128 N120 C130 123.1(5)
C128 N120 C127 112.0(5)
C130 N120 C127 123.1(5)
C131 N121 C129 121.7(5)
C131 N121 C132 112.1(5)
C129 N121 C132 121.6(5)
C131 N122 C135 124.0(5)
C131 N122 C133 112.7(5)
C135 N122 C133 123.1(5)
C134 N123 C130 123.2(5)
C134 N123 C132 113.6(5)
C130 N123 C132 122.5(5)
C134 N124 C133 112.1(5)
C134 N124 C136 120.3(5)
C133 N124 C136 123.3(5)
C137 N125 C135 122.9(5)
C137 N125 C138 111.2(5)
C135 N125 C138 123.9(5)
C137 N126 C141 121.9(5)
C137 N126 C139 112.5(5)
C141 N126 C139 123.2(4)
C140 N127 C136 123.1(5)
C140 N127 C138 111.3(4)
C136 N127 C138 122.6(4)
C140 N128 C142 120.9(4)
C140 N128 C139 111.9(4)
C142 N128 C139 123.4(4)
C201 N201 C241 122.5(4)
C201 N201 C202 111.9(4)
C241 N201 C202 124.7(5)
C201 N202 C203 113.3(5)
C201 N202 C205 121.1(5)
C203 N202 C205 124.1(4)
C204 N203 C202 112.1(4)
C204 N203 C242 122.3(4)
C202 N203 C242 123.6(4)
C204 N204 C203 111.9(4)
C204 N204 C206 123.0(4)
C203 N204 C206 124.4(4)
C207 N205 C205 122.9(4)
C207 N205 C208 110.9(4)
C205 N205 C208 123.4(4)
C207 N206 C211 123.2(4)
C207 N206 C209 111.8(4)
C211 N206 C209 122.5(4)
C210 N207 C206 125.5(4)
C210 N207 C208 112.1(4)
C206 N207 C208 121.1(4)
C210 N208 C212 122.3(4)
C210 N208 C209 111.0(4)
C212 N208 C209 124.2(4)
C213 N209 C214 113.0(5)
C213 N209 C211 122.9(4)
C214 N209 C211 123.1(4)
C213 N210 C215 111.2(4)
C213 N210 C217 122.7(4)
C215 N210 C217 123.1(5)
C216 N211 C212 122.4(4)
C216 N211 C214 111.1(5)
C212 N211 C214 124.0(5)
C216 N212 C218 123.2(5)
C216 N212 C215 112.3(5)
C218 N212 C215 123.2(5)
C219 N213 C220 112.5(5)
C219 N213 C217 122.1(5)
C220 N213 C217 123.5(5)
C219 N214 C221 113.4(5)
C219 N214 C223 121.1(5)
C221 N214 C223 124.5(5)
C222 N215 C220 112.1(5)
C222 N215 C218 121.0(5)
C220 N215 C218 124.0(5)
C222 N216 C224 120.4(5)
C222 N216 C221 113.0(5)
C224 N216 C221 123.9(5)
C225 N217 C223 122.6(6)
C225 N217 C226 112.6(5)
C223 N217 C226 122.8(5)
C225 N218 C229 124.6(5)
C225 N218 C227 111.2(5)
C229 N218 C227 121.9(5)
C228 N219 C226 112.2(5)
C228 N219 C224 121.8(5)
C226 N219 C224 124.0(5)
C228 N220 C230 123.3(5)
C228 N220 C227 111.5(5)
C230 N220 C227 123.1(5)
C231 N221 C232 111.6(5)
C231 N221 C229 123.7(5)
C232 N221 C229 122.9(5)
C231 N222 C233 111.7(5)
C231 N222 C235 121.5(5)
C233 N222 C235 125.7(5)
C234 N223 C232 114.1(5)
C234 N223 C230 121.0(5)
C232 N223 C230 123.2(5)
C234 N224 C236 121.0(5)
C234 N224 C233 111.6(5)
C236 N224 C233 125.7(5)
C237 N225 C235 122.0(4)
C237 N225 C238 111.9(4)
C235 N225 C238 124.5(5)
C237 N226 C239 113.8(4)
C237 N226 C241 122.0(4)
C239 N226 C241 123.3(4)
C240 N227 C238 112.0(4)
C240 N227 C236 122.1(4)
C238 N227 C236 123.9(5)
C240 N228 C239 112.7(4)
C240 N228 C242 121.5(4)
C239 N228 C242 121.7(4)
O101 C101 N102 125.2(5)
O101 C101 N101 125.3(6)
N102 C101 N101 109.4(5)
N103 C102 N101 115.7(4)
N103 C102 C103 104.1(4)
N101 C102 C103 103.1(4)
N102 C103 N104 114.9(4)
N102 C103 C102 104.3(4)
N104 C103 C102 103.6(4)
O102 C104 N103 125.2(4)
O102 C104 N104 126.2(5)
N103 C104 N104 108.5(4)
N102 C105 N105 114.4(5)
N104 C106 N107 113.1(4)
O103 C107 N106 126.5(5)
O103 C107 N105 126.3(6)
N106 C107 N105 107.3(5)
N105 C108 N107 114.5(4)
N105 C108 C109 103.8(4)
N107 C108 C109 102.8(4)
N108 C109 N106 114.9(4)
N108 C109 C108 104.7(4)
N106 C109 C108 102.9(4)
O104 C110 N107 127.3(5)
O104 C110 N108 124.1(5)
N107 C110 N108 108.5(5)
N109 C111 N106 113.0(4)
N108 C112 N111 114.3(4)
O105 C113 N109 126.4(6)
O105 C113 N110 125.5(6)
N109 C113 N110 108.0(5)
N109 C114 N111 115.1(4)
N109 C114 C115 103.4(4)
N111 C114 C115 103.7(4)
N112 C115 N110 113.8(5)
N112 C115 C114 104.3(4)
N110 C115 C114 105.2(5)
O106 C116 N112 126.5(6)
O106 C116 N111 125.7(6)
N112 C116 N111 107.7(5)
N113 C117 N110 113.9(4)
N112 C118 N115 115.6(5)
O107 C119 N114 126.1(6)
O107 C119 N113 125.4(6)
N114 C119 N113 108.4(6)
N113 C120 N115 115.5(5)
N113 C120 C121 102.6(5)
N115 C120 C121 103.5(5)
N116 C121 N114 116.3(5)
N116 C121 C120 102.7(5)
N114 C121 C120 103.3(5)
O108 C122 N116 128.0(6)
O108 C122 N115 123.4(6)
N116 C122 N115 108.6(5)
N114 C123 N117 115.2(5)
N119 C124 N116 113.7(5)
O109 C125 N118 126.2(6)
O109 C125 N117 124.6(6)
N118 C125 N117 109.2(6)
N117 C126 N119 114.6(5)
N117 C126 C127 104.9(5)
N119 C126 C127 102.8(5)
N120 C127 N118 115.3(5)
N120 C127 C126 104.6(5)
N118 C127 C126 102.7(5)
O110 C128 N120 125.8(6)
O110 C128 N119 126.0(6)
N120 C128 N119 108.2(5)
N118 C129 N121 115.4(4)
N120 C130 N123 113.2(5)
O111 C131 N121 125.9(6)
O111 C131 N122 125.2(6)
N121 C131 N122 108.8(5)
N123 C132 N121 114.6(5)
N123 C132 C133 102.9(4)
N121 C132 C133 102.5(5)
N124 C133 N122 114.5(4)
N124 C133 C132 103.3(5)
N122 C133 C132 102.9(5)
O112 C134 N123 126.2(6)
O112 C134 N124 126.8(5)
N123 C134 N124 107.0(5)
N125 C135 N122 116.6(5)
N127 C136 N124 112.6(5)
O113 C137 N125 125.7(5)
O113 C137 N126 125.7(6)
N125 C137 N126 108.6(5)
N127 C138 N125 113.6(5)
N127 C138 C139 103.6(4)
N125 C138 C139 103.9(4)
N128 C139 N126 114.6(4)
N128 C139 C138 104.1(4)
N126 C139 C138 103.2(4)
O114 C140 N128 126.4(5)
O114 C140 N127 125.5(5)
N128 C140 N127 108.1(5)
N126 C141 N101 114.0(4)
N128 C142 N103 113.5(4)
O201 C201 N202 127.7(5)
O201 C201 N201 124.4(5)
N202 C201 N201 107.9(5)
N203 C202 N201 115.6(4)
N203 C202 C203 103.2(4)
N201 C202 C203 103.2(4)
N202 C203 N204 115.4(4)
N202 C203 C202 103.5(4)
N204 C203 C202 103.7(4)
O202 C204 N204 125.6(5)
O202 C204 N203 125.6(5)
N204 C204 N203 108.7(4)
N205 C205 N202 115.3(4)
N207 C206 N204 113.7(4)
O203 C207 N206 126.7(6)
O203 C207 N205 124.2(5)
N206 C207 N205 109.1(4)
N207 C208 N205 114.1(4)
N207 C208 C209 102.7(4)
N205 C208 C209 102.7(4)
N208 C209 N206 114.8(4)
N208 C209 C208 104.7(4)
N206 C209 C208 104.6(4)
O204 C210 N207 125.4(5)
O204 C210 N208 125.2(5)
N207 C210 N208 109.4(4)
N206 C211 N209 113.4(4)
N208 C212 N211 112.9(4)
O205 C213 N209 127.5(5)
O205 C213 N210 123.5(5)
N209 C213 N210 108.9(4)
N209 C214 N211 114.9(4)
N209 C214 C215 102.5(4)
N211 C214 C215 103.6(5)
N210 C215 N212 115.5(5)
N210 C215 C214 104.1(4)
N212 C215 C214 103.2(4)
O206 C216 N212 125.5(5)
O206 C216 N211 125.1(5)
N212 C216 N211 109.4(5)
N210 C217 N213 114.0(5)
N215 C218 N212 114.2(4)
O207 C219 N214 127.6(6)
O207 C219 N213 125.4(6)
N214 C219 N213 106.9(5)
N215 C220 N213 114.4(4)
N215 C220 C221 104.8(5)
N213 C220 C221 102.5(4)
N214 C221 N216 115.4(5)
N214 C221 C220 104.5(5)
N216 C221 C220 102.9(4)
O208 C222 N216 128.7(6)
O208 C222 N215 124.7(6)
N216 C222 N215 106.6(5)
N217 C223 N214 114.2(5)
N216 C224 N219 113.4(5)
O209 C225 N217 125.6(7)
O209 C225 N218 124.9(6)
N217 C225 N218 109.4(5)
N219 C226 N217 115.7(5)
N219 C226 C227 103.8(5)
N217 C226 C227 103.1(5)
N220 C227 N218 114.9(4)
N220 C227 C226 103.7(4)
N218 C227 C226 103.3(5)
O210 C228 N220 126.5(6)
O210 C228 N219 125.1(6)
N220 C228 N219 108.3(5)
N221 C229 N218 115.5(4)
N220 C230 N223 112.6(5)
O211 C231 N222 125.7(5)
O211 C231 N221 125.2(6)
N222 C231 N221 109.1(5)
N221 C232 N223 115.8(5)
N221 C232 C233 104.1(5)
N223 C232 C233 102.1(5)
N222 C233 N224 116.0(5)
N222 C233 C232 103.2(5)
N224 C233 C232 105.0(4)
O212 C234 N223 128.2(6)
O212 C234 N224 125.0(6)
N223 C234 N224 106.8(5)
N225 C235 N222 114.2(4)
N224 C236 N227 114.7(5)
O213 C237 N226 128.7(5)
O213 C237 N225 123.8(5)
N226 C237 N225 107.4(5)
N227 C238 N225 114.4(4)
N227 C238 C239 104.2(4)
N225 C238 C239 103.4(4)
N226 C239 N228 115.0(4)
N226 C239 C238 103.4(4)
N228 C239 C238 103.0(4)
O214 C240 N228 126.8(5)
O214 C240 N227 125.6(5)
N228 C240 N227 107.6(4)
N201 C241 N226 116.0(4)
N203 C242 N228 113.7(4)
C2F C1F C5F 108.4(7)
C2F C1F Fe1 70.8(4)
C5F C1F Fe1 69.6(4)
C1F C2F C3F 108.1(8)
C1F C2F Fe1 69.9(4)
C3F C2F Fe1 70.1(4)
C4F C3F C2F 110.5(8)
C4F C3F Fe1 70.0(4)
C2F C3F Fe1 69.7(4)
C3F C4F C5F 106.2(9)
C3F C4F Fe1 70.2(5)
C5F C4F Fe1 69.3(5)
C4F C5F C1F 106.7(8)
C4F C5F Fe1 69.4(4)
C1F C5F Fe1 68.8(4)
C7F C6F C10F 103.6(10)
C7F C6F Fe1 70.3(4)
C10F C6F Fe1 67.3(5)
C8F C7F C6F 110.7(9)
C8F C7F Fe1 69.8(4)
C6F C7F Fe1 69.6(4)
C9F C8F C7F 110.9(11)
C9F C8F Fe1 69.5(5)
C7F C8F Fe1 71.5(4)
C8F C9F C10F 107.4(12)
C8F C9F Fe1 71.7(6)
C10F C9F Fe1 69.0(6)
C9F C10F C6F 107.3(11)
C9F C10F Fe1 69.2(6)
C6F C10F Fe1 70.4(5)
C12F C11F C15F 122.6(15)
C12F C11F Fe2 71.8(7)
C15F C11F Fe2 71.6(5)
C11F C12F C13F 92.7(14)
C11F C12F Fe2 69.5(6)
C13F C12F Fe2 65.9(5)
C14F C13F C12F 114.4(12)
C14F C13F Fe2 70.0(5)
C12F C13F Fe2 67.0(6)
C13F C14F C15F 104.2(14)
C13F C14F Fe2 69.8(6)
C15F C14F Fe2 70.9(5)
C11F C15F C14F 104.4(12)
C11F C15F Fe2 67.1(5)
C14F C15F Fe2 67.6(5)
C17F C16F C20F 118.7(17)
C17F C16F Fe2 66.8(7)
C20F C16F Fe2 71.4(6)
C16F C17F C18F 96.4(18)
C16F C17F Fe2 73.4(9)
C18F C17F Fe2 70.5(7)
C19F C18F C17F 114.6(14)
C19F C18F Fe2 70.5(6)
C17F C18F Fe2 66.0(8)
C18F C19F C20F 102.7(12)
C18F C19F Fe2 69.0(6)
C20F C19F Fe2 70.2(5)
C16F C20F C19F 104.5(12)
C16F C20F Fe2 69.3(6)
C19F C20F Fe2 68.1(5)

loop_
_geom_bond_atom_site_label_1
_geom_bond_atom_site_label_2
_geom_bond_distance
Fe1 C10F 1.967(8)
Fe1 C9F 1.971(9)
Fe1 C8F 1.997(7)
Fe1 C6F 2.009(7)
Fe1 C1F 2.013(6)
Fe1 C7F 2.018(6)
Fe1 C2F 2.024(6)
Fe1 C5F 2.025(6)
Fe1 C4F 2.026(9)
Fe1 C3F 2.030(6)
Fe2 C17F 1.907(13)
Fe2 C18F 1.968(9)
Fe2 C11F 1.976(9)
Fe2 C13F 1.988(8)
Fe2 C19F 1.986(8)
Fe2 C16F 1.989(10)
Fe2 C14F 1.991(9)
Fe2 C12F 2.004(9)
Fe2 C20F 2.014(8)
Fe2 C15F 2.035(9)
O101 C101 1.233(6)
O102 C104 1.211(6)
O103 C107 1.214(6)
O104 C110 1.220(6)
O105 C113 1.227(7)
O106 C116 1.219(6)
O107 C119 1.232(7)
O108 C122 1.242(7)
O109 C125 1.246(7)
O110 C128 1.210(7)
O111 C131 1.233(6)
O112 C134 1.211(6)
O113 C137 1.239(7)
O114 C140 1.217(6)
O201 C201 1.220(6)
O202 C204 1.227(6)
O203 C207 1.231(6)
O204 C210 1.232(6)
O205 C213 1.224(6)
O206 C216 1.226(6)
O207 C219 1.228(7)
O208 C222 1.192(7)
O209 C225 1.233(6)
O210 C228 1.229(7)
O211 C231 1.238(7)
O212 C234 1.211(6)
O213 C237 1.216(6)
O214 C240 1.226(6)
N101 C101 1.365(7)
N101 C102 1.450(6)
N101 C141 1.467(7)
N102 C101 1.361(7)
N102 C105 1.428(7)
N102 C103 1.433(6)
N103 C104 1.376(6)
N103 C102 1.441(6)
N103 C142 1.461(6)
N104 C104 1.376(6)
N104 C103 1.448(7)
N104 C106 1.453(6)
N105 C107 1.381(7)
N105 C105 1.432(7)
N105 C108 1.434(7)
N106 C107 1.371(7)
N106 C111 1.450(7)
N106 C109 1.464(6)
N107 C110 1.369(7)
N107 C108 1.453(6)
N107 C106 1.455(7)
N108 C110 1.381(7)
N108 C109 1.433(7)
N108 C112 1.433(7)
N109 C113 1.367(7)
N109 C114 1.445(7)
N109 C111 1.450(7)
N110 C113 1.390(8)
N110 C117 1.454(7)
N110 C115 1.457(7)
N111 C116 1.374(7)
N111 C114 1.446(7)
N111 C112 1.449(7)
N112 C116 1.367(7)
N112 C118 1.431(8)
N112 C115 1.445(7)
N113 C119 1.376(8)
N113 C120 1.430(8)
N113 C117 1.440(7)
N114 C119 1.339(8)
N114 C121 1.425(8)
N114 C123 1.440(8)
N115 C122 1.378(8)
N115 C120 1.432(7)
N115 C118 1.432(7)
N116 C122 1.341(8)
N116 C121 1.417(8)
N116 C124 1.456(8)
N117 C125 1.366(8)
N117 C126 1.444(8)
N117 C123 1.454(8)
N118 C125 1.353(8)
N118 C129 1.431(8)
N118 C127 1.450(8)
N119 C128 1.370(8)
N119 C124 1.454(8)
N119 C126 1.462(8)
N120 C128 1.363(7)
N120 C130 1.440(7)
N120 C127 1.447(7)
N121 C131 1.347(7)
N121 C129 1.440(7)
N121 C132 1.469(7)
N122 C131 1.351(7)
N122 C135 1.441(8)
N122 C133 1.455(7)
N123 C134 1.366(7)
N123 C130 1.443(8)
N123 C132 1.446(7)
N124 C134 1.382(8)
N124 C133 1.453(6)
N124 C136 1.454(7)
N125 C137 1.361(7)
N125 C135 1.426(7)
N125 C138 1.462(7)
N126 C137 1.363(7)
N126 C141 1.433(7)
N126 C139 1.444(7)
N127 C140 1.376(6)
N127 C136 1.428(7)
N127 C138 1.452(7)
N128 C140 1.370(7)
N128 C142 1.439(6)
N128 C139 1.439(6)
N201 C201 1.380(7)
N201 C241 1.447(6)
N201 C202 1.455(6)
N202 C201 1.355(6)
N202 C203 1.437(7)
N202 C205 1.446(7)
N203 C204 1.363(6)
N203 C202 1.441(6)
N203 C242 1.452(6)
N204 C204 1.362(7)
N204 C203 1.440(6)
N204 C206 1.455(6)
N205 C207 1.384(7)
N205 C205 1.429(7)
N205 C208 1.477(6)
N206 C207 1.354(7)
N206 C211 1.431(7)
N206 C209 1.455(6)
N207 C210 1.355(6)
N207 C206 1.428(6)
N207 C208 1.462(6)
N208 C210 1.373(6)
N208 C212 1.429(6)
N208 C209 1.445(6)
N209 C213 1.341(7)
N209 C214 1.445(7)
N209 C211 1.452(7)
N210 C213 1.372(7)
N210 C215 1.440(6)
N210 C217 1.449(7)
N211 C216 1.370(7)
N211 C212 1.447(6)
N211 C214 1.456(7)
N212 C216 1.350(7)
N212 C218 1.449(7)
N212 C215 1.452(7)
N213 C219 1.380(7)
N213 C220 1.457(7)
N213 C217 1.459(8)
N214 C219 1.369(8)
N214 C221 1.418(7)
N214 C223 1.466(7)
N215 C222 1.404(8)
N215 C220 1.430(7)
N215 C218 1.443(7)
N216 C222 1.375(7)
N216 C224 1.416(8)
N216 C221 1.457(7)
N217 C225 1.342(8)
N217 C223 1.440(8)
N217 C226 1.441(7)
N218 C225 1.350(8)
N218 C229 1.443(8)
N218 C227 1.459(7)
N219 C228 1.371(8)
N219 C226 1.436(7)
N219 C224 1.454(7)
N220 C228 1.370(7)
N220 C230 1.448(8)
N220 C227 1.453(7)
N221 C231 1.367(7)
N221 C232 1.425(8)
N221 C229 1.437(7)
N222 C231 1.364(7)
N222 C233 1.439(7)
N222 C235 1.453(7)
N223 C234 1.374(7)
N223 C232 1.452(7)
N223 C230 1.462(7)
N224 C234 1.398(7)
N224 C236 1.428(7)
N224 C233 1.445(7)
N225 C237 1.385(7)
N225 C235 1.448(7)
N225 C238 1.455(7)
N226 C237 1.348(7)
N226 C239 1.440(6)
N226 C241 1.448(7)
N227 C240 1.372(7)
N227 C238 1.445(6)
N227 C236 1.459(7)
N228 C240 1.368(7)
N228 C239 1.448(6)
N228 C242 1.455(7)
C102 C103 1.538(7)
C108 C109 1.541(7)
C114 C115 1.514(8)
C120 C121 1.562(8)
C126 C127 1.524(9)
C132 C133 1.544(8)
C138 C139 1.531(7)
C202 C203 1.542(7)
C208 C209 1.538(7)
C214 C215 1.545(8)
C220 C221 1.537(8)
C226 C227 1.536(9)
C232 C233 1.547(8)
C238 C239 1.530(7)
C1F C2F 1.358(10)
C1F C5F 1.435(11)
C2F C3F 1.391(11)
C3F C4F 1.381(13)
C4F C5F 1.427(13)
C6F C7F 1.379(11)
C6F C10F 1.436(17)
C7F C8F 1.329(11)
C8F C9F 1.317(16)
C9F C10F 1.403(18)
C11F C12F 1.319(17)
C11F C15F 1.413(16)
C12F C13F 1.60(2)
C13F C14F 1.369(15)
C14F C15F 1.428(14)
C16F C17F 1.33(2)
C16F C20F 1.345(17)
C17F C18F 1.44(2)
C18F C19F 1.369(17)
C19F C20F 1.425(15)

loop_
_platon_squeeze_void_nr
_platon_squeeze_void_average_x
_platon_squeeze_void_average_y
_platon_squeeze_void_average_z
_platon_squeeze_void_volume
_platon_squeeze_void_count_electrons
1 0.002 -0.005 0.021 5438.5 1171.5
2 0.589 0.225 0.739 13.3 7.6
3 0.589 0.275 0.239 13.3 7.8
4 0.411 0.725 0.761 13.3 8.0
5 0.411 0.775 0.261 13.3 8.1
